data_7221790
loop_
_publ_author_name
'Singh, Suryabhan'
'Karthik, Rajendran'

_publ_section_title
;
 Structural diversities in Cu(i) and Ag(i) sulfonate coordination polymers
 and their anion exchange properties
;
_journal_issue 38
_journal_name_full CrystEngComm
_journal_page_first 7363
_journal_paper_doi 10.1039/C5CE01452B
_journal_volume 17
_journal_year 2015
_chemical_formula_sum 'C64 H82 Ag4 N8 O21 S4'
_chemical_formula_weight 1859.09
_space_group_crystal_system triclinic
_space_group_IT_number 2
_space_group_name_Hall '-P 1'
_space_group_name_H-M_alt 'P -1'
_symmetry_cell_setting triclinic
_symmetry_space_group_name_Hall '-P 1'
_symmetry_space_group_name_H-M 'P -1'
_atom_sites_solution_hydrogens mixed
_audit_creation_method SHELXL-2014
_audit_update_record
;
2015-05-18 deposited with the CCDC.
2015-08-13 downloaded from the CCDC.
;
_cell_angle_alpha 72.143(2)
_cell_angle_beta 70.919(2)
_cell_angle_gamma 77.780(2)
_cell_formula_units_Z 2
_cell_length_a 14.5639(6)
_cell_length_b 14.7235(6)
_cell_length_c 19.5511(8)
_cell_measurement_temperature 293(2)
_cell_volume 3742.1(3)
_computing_structure_refinement 'SHELXL-2014 (Sheldrick, 2014)'
_diffrn_ambient_temperature 293(2)
_diffrn_measured_fraction_theta_full 0.996
_diffrn_measured_fraction_theta_max 0.994
_diffrn_radiation_type MoK\a
_diffrn_radiation_wavelength 0.71073
_diffrn_reflns_av_R_equivalents 0.1687
_diffrn_reflns_av_unetI/netI 0.1411
_diffrn_reflns_laue_measured_fraction_full 0.996
_diffrn_reflns_laue_measured_fraction_max 0.994
_diffrn_reflns_limit_h_max 18
_diffrn_reflns_limit_h_min -18
_diffrn_reflns_limit_k_max 19
_diffrn_reflns_limit_k_min -19
_diffrn_reflns_limit_l_max 25
_diffrn_reflns_limit_l_min -25
_diffrn_reflns_number 77533
_diffrn_reflns_point_group_measured_fraction_full 0.996
_diffrn_reflns_point_group_measured_fraction_max 0.994
_diffrn_reflns_theta_full 25.242
_diffrn_reflns_theta_max 27.550
_diffrn_reflns_theta_min 2.889
_exptl_absorpt_coefficient_mu 1.218
_exptl_absorpt_correction_type none
_exptl_crystal_colour Colorless
_exptl_crystal_density_diffrn 1.650
_exptl_crystal_description 'Rectangular '
_exptl_crystal_F_000 1884
_exptl_crystal_recrystallization_method 'Water and methanol'
_exptl_crystal_size_max 0.34
_exptl_crystal_size_mid 0.32
_exptl_crystal_size_min 0.30
_refine_diff_density_max 1.071
_refine_diff_density_min -0.546
_refine_diff_density_rms 0.096
_refine_ls_extinction_method none
_refine_ls_goodness_of_fit_ref 0.952
_refine_ls_hydrogen_treatment constr
_refine_ls_matrix_type full
_refine_ls_number_parameters 889
_refine_ls_number_reflns 17167
_refine_ls_number_restraints 0
_refine_ls_restrained_S_all 0.952
_refine_ls_R_factor_all 0.1918
_refine_ls_R_factor_gt 0.0589
_refine_ls_shift/su_max 0.001
_refine_ls_shift/su_mean 0.000
_refine_ls_structure_factor_coef Fsqd
_refine_ls_weighting_details 'w=1/[\s^2^(Fo^2^)+(0.0628P)^2^] where P=(Fo^2^+2Fc^2^)/3'
_refine_ls_weighting_scheme calc
_refine_ls_wR_factor_gt 0.1131
_refine_ls_wR_factor_ref 0.1507
_reflns_Friedel_coverage 0.000
_reflns_number_gt 7179
_reflns_number_total 17167
_reflns_threshold_expression 'I > 2\s(I)'
_cod_data_source_file c5ce01452b2.cif
_cod_data_source_block shelx
_cod_depositor_comments 'Adding full bibliography for 7221785--7221790.cif.'
_cod_database_code 7221790
_shelx_space_group_comment
;
The symmetry employed for this shelxl refinement is uniquely defined
by the following loop, which should always be used as a source of
symmetry information in preference to the above space-group names.
They are only intended as comments.
;
_shelxl_version_number 2014-3

loop_
_space_group_symop_operation_xyz
'x, y, z'
'-x, -y, -z'

loop_
_atom_site_label
_atom_site_type_symbol
_atom_site_fract_x
_atom_site_fract_y
_atom_site_fract_z
_atom_site_U_iso_or_equiv
_atom_site_adp_type
_atom_site_occupancy
_atom_site_site_symmetry_order
_atom_site_calc_flag
_atom_site_refinement_flags_posn
_atom_site_refinement_flags_adp
Ag1 Ag 0.01530(4) 0.41510(4) 0.07146(3) 0.06453(18) Uani 1 1 d . .
Ag3 Ag 0.12947(4) 0.26661(4) 0.51967(3) 0.06516(18) Uani 1 1 d . .
Ag2 Ag 0.63599(4) 0.73846(4) -0.48044(3) 0.05877(17) Uani 1 1 d . .
Ag4 Ag 0.51886(4) 0.88693(4) 0.02931(3) 0.0740(2) Uani 1 1 d . .
S1 S 0.05629(12) 0.64667(13) 0.10693(10) 0.0556(4) Uani 1 1 d . .
S3 S 0.22744(12) 0.19901(12) 0.33236(9) 0.0553(4) Uani 1 1 d . .
S2 S -0.27419(13) 0.66448(13) 0.34129(10) 0.0596(5) Uani 1 1 d . .
S4 S 0.56363(13) 0.05495(15) 0.14735(10) 0.0639(5) Uani 1 1 d . .
N6 N 0.1193(3) 0.4163(4) 0.4645(3) 0.0491(13) Uani 1 1 d . .
C27 C 0.2791(4) 0.3387(4) -0.0951(3) 0.0505(16) Uani 1 1 d . .
H002 H 0.2911 0.3039 -0.1302 0.061 Uiso 1 1 calc R U
O7 O 0.2569(3) 0.2238(3) 0.3869(2) 0.0695(13) Uani 1 1 d . .
C24 C 0.6018(4) 0.9247(5) -0.5995(3) 0.0519(17) Uani 1 1 d . .
H004 H 0.5907 0.8820 -0.6217 0.062 Uiso 1 1 calc R U
N2 N 0.1651(3) 0.3976(4) 0.0052(3) 0.0488(13) Uani 1 1 d . .
O6 O -0.2536(4) 0.5627(4) 0.3495(3) 0.1026(19) Uani 1 1 d . .
N1 N -0.1340(3) 0.3958(3) 0.1332(3) 0.0443(12) Uani 1 1 d . .
C52 C 0.1416(5) 0.4816(5) 0.4887(3) 0.0584(18) Uani 1 1 d . .
H008 H 0.1578 0.4619 0.5337 0.070 Uiso 1 1 calc R U
O3 O 0.1020(4) 0.5920(4) 0.1634(3) 0.0872(16) Uani 1 1 d . .
C26 C 0.1879(5) 0.3484(4) -0.0460(4) 0.0514(17) Uani 1 1 d . .
H010 H 0.1391 0.3189 -0.0487 0.062 Uiso 1 1 calc R U
O5 O -0.3727(4) 0.7027(4) 0.3409(3) 0.0932(17) Uani 1 1 d . .
N8 N 0.6699(4) 0.8697(4) -0.0294(3) 0.0567(15) Uani 1 1 d . .
N4 N 0.6221(3) 0.8908(3) -0.5339(3) 0.0427(12) Uani 1 1 d . .
N7 N 0.3708(4) 0.8833(4) 0.0967(3) 0.0525(14) Uani 1 1 d . .
C8 C 0.3950(4) 0.1165(4) 0.2453(3) 0.0449(15) Uani 1 1 d . .
H015 H 0.4035 0.1782 0.2146 0.054 Uiso 1 1 calc R U
C7 C 0.3143(4) 0.1016(4) 0.3075(3) 0.0433(15) Uani 1 1 d . .
C32 C 0.4752(5) 0.3176(4) -0.2007(4) 0.0575(18) Uani 1 1 d . .
H01A H 0.4294 0.3433 -0.2305 0.069 Uiso 1 1 calc R U
H01B H 0.4639 0.2517 -0.1740 0.069 Uiso 1 1 calc R U
C49 C 0.7371(5) 0.9076(5) -0.0162(3) 0.0585(18) Uani 1 1 d . .
H018 H 0.7171 0.9375 0.0227 0.070 Uiso 1 1 calc R U
C36 C 0.6562(4) 0.5670(5) -0.3461(4) 0.0497(16) Uani 1 1 d . .
H019 H 0.6882 0.6085 -0.3369 0.060 Uiso 1 1 calc R U
C56 C 0.0929(5) 0.4483(5) 0.4013(4) 0.0574(18) Uani 1 1 d . .
H020 H 0.0738 0.4049 0.3842 0.069 Uiso 1 1 calc R U
C55 C 0.0924(4) 0.5430(4) 0.3600(3) 0.0517(17) Uani 1 1 d . .
H021 H 0.0746 0.5614 0.3157 0.062 Uiso 1 1 calc R U
C28 C 0.3538(4) 0.3812(4) -0.0920(3) 0.0452(15) Uani 1 1 d . .
N3 N 0.6240(4) 0.5964(4) -0.4064(3) 0.0501(13) Uani 1 1 d . .
N5 N 0.1218(4) 0.1216(4) 0.5874(3) 0.0533(14) Uani 1 1 d . .
C54 C 0.1178(4) 0.6105(4) 0.3837(3) 0.0427(15) Uani 1 1 d . .
C20 C -0.3869(4) 0.1929(4) 0.3568(3) 0.0460(15) Uani 1 1 d . .
H02A H -0.3192 0.2054 0.3352 0.055 Uiso 1 1 calc R U
H02B H -0.4167 0.2285 0.3946 0.055 Uiso 1 1 calc R U
C34 C 0.5969(5) 0.4148(4) -0.3078(4) 0.0531(17) Uani 1 1 d . .
C21 C -0.3873(4) 0.0867(4) 0.3959(3) 0.0420(15) Uani 1 1 d . .
O12 O 0.5361(5) 0.1385(6) 0.0975(3) 0.165(4) Uani 1 1 d . .
C19 C -0.4381(4) 0.2334(4) 0.2955(3) 0.0521(17) Uani 1 1 d . .
H03A H -0.4102 0.1975 0.2578 0.062 Uiso 1 1 calc R U
H03B H -0.5069 0.2248 0.3168 0.062 Uiso 1 1 calc R U
O1 O 0.0237(3) 0.5914(3) 0.0728(3) 0.0718(14) Uani 1 1 d . .
C22 C -0.3698(4) 0.0512(4) 0.4640(3) 0.0508(16) Uani 1 1 d . .
H032 H -0.3610 0.0927 0.4882 0.061 Uiso 1 1 calc R U
C60 C 0.1798(4) 0.8670(4) 0.1907(3) 0.0430(15) Uani 1 1 d . .
O4 O -0.2446(3) 0.6945(3) 0.3934(2) 0.0696(13) Uani 1 1 d . .
O8 O 0.2341(4) 0.2743(3) 0.2636(3) 0.0882(17) Uani 1 1 d . .
C35 C 0.6446(4) 0.4785(5) -0.2968(3) 0.0497(16) Uani 1 1 d . .
H036 H 0.6690 0.4611 -0.2555 0.060 Uiso 1 1 calc R U
O10 O 0.6444(4) 0.0567(5) 0.1680(3) 0.124(2) Uani 1 1 d . .
C47 C -0.1336(4) -0.1386(4) 0.8835(3) 0.0473(16) Uani 1 1 d . .
C40 C 0.1509(4) -0.0036(5) 0.6919(3) 0.0500(16) Uani 1 1 d . .
H039 H 0.1756 -0.0233 0.7331 0.060 Uiso 1 1 calc R U
C51 C 0.7986(5) 0.8200(4) -0.1291(4) 0.0564(17) Uani 1 1 d . .
H040 H 0.8175 0.7886 -0.1671 0.068 Uiso 1 1 calc R U
O9 O 0.1337(3) 0.1634(4) 0.3631(3) 0.0925(17) Uani 1 1 d . .
C46 C -0.0290(4) -0.1377(5) 0.8355(4) 0.0566(18) Uani 1 1 d . .
H04C H -0.0155 -0.0714 0.8155 0.068 Uiso 1 1 calc R U
H04D H 0.0134 -0.1706 0.8673 0.068 Uiso 1 1 calc R U
C18 C -0.4294(4) 0.3389(4) 0.2585(3) 0.0532(17) Uani 1 1 d . .
H04A H -0.4704 0.3624 0.2248 0.064 Uiso 1 1 calc R U
H04B H -0.4539 0.3742 0.2968 0.064 Uiso 1 1 calc R U
C15 C -0.3261(4) 0.3592(4) 0.2151(3) 0.0429(15) Uani 1 1 d . .
C64 C 0.2440(5) 0.9124(4) 0.2031(3) 0.0460(16) Uani 1 1 d . .
H045 H 0.2241 0.9386 0.2441 0.055 Uiso 1 1 calc R U
C14 C -0.2749(5) 0.4114(4) 0.2346(3) 0.0504(16) Uani 1 1 d . .
H046 H -0.3045 0.4357 0.2764 0.060 Uiso 1 1 calc R U
C25 C 0.6350(4) 0.9531(5) -0.5027(3) 0.0503(16) Uani 1 1 d . .
H047 H 0.6478 0.9303 -0.4564 0.060 Uiso 1 1 calc R U
C13 C -0.1823(5) 0.4278(4) 0.1939(4) 0.0533(17) Uani 1 1 d . .
H048 H -0.1505 0.4634 0.2091 0.064 Uiso 1 1 calc R U
C62 C 0.3088(5) 0.8409(5) 0.0839(4) 0.066(2) Uani 1 1 d . .
H049 H 0.3302 0.8161 0.0421 0.079 Uiso 1 1 calc R U
C57 C 0.1224(5) 0.7145(4) 0.3413(3) 0.0523(17) Uani 1 1 d . .
H05E H 0.0978 0.7534 0.3771 0.063 Uiso 1 1 calc R U
H05F H 0.1905 0.7238 0.3162 0.063 Uiso 1 1 calc R U
C37 C 0.5787(5) 0.5337(5) -0.4182(4) 0.067(2) Uani 1 1 d . .
H051 H 0.5575 0.5516 -0.4610 0.080 Uiso 1 1 calc R U
C33 C 0.5796(5) 0.3178(4) -0.2531(4) 0.0629(19) Uani 1 1 d . .
H05A H 0.6256 0.3001 -0.2234 0.076 Uiso 1 1 calc R U
H05B H 0.5918 0.2698 -0.2807 0.076 Uiso 1 1 calc R U
C58 C 0.0663(4) 0.7510(4) 0.2842(3) 0.0504(16) Uani 1 1 d . .
H05G H -0.0026 0.7458 0.3092 0.061 Uiso 1 1 calc R U
H05H H 0.0883 0.7108 0.2494 0.061 Uiso 1 1 calc R U
O2 O 0.1188(4) 0.7172(4) 0.0515(3) 0.0918(17) Uani 1 1 d . .
C30 C 0.2375(5) 0.4379(5) 0.0093(4) 0.0581(18) Uani 1 1 d . .
H055 H 0.2239 0.4717 0.0454 0.070 Uiso 1 1 calc R U
C31 C 0.4554(4) 0.3750(4) -0.1452(3) 0.0527(17) Uani 1 1 d . .
H05C H 0.4695 0.4399 -0.1727 0.063 Uiso 1 1 calc R U
H05D H 0.5014 0.3481 -0.1156 0.063 Uiso 1 1 calc R U
C44 C 0.1016(5) -0.1690(4) 0.7221(4) 0.0628(19) Uani 1 1 d . .
H05I H 0.1456 -0.1864 0.7534 0.075 Uiso 1 1 calc R U
H05J H 0.1214 -0.2122 0.6896 0.075 Uiso 1 1 calc R U
C29 C 0.3303(4) 0.4305(5) -0.0378(4) 0.0586(18) Uani 1 1 d . .
H060 H 0.3782 0.4593 -0.0331 0.070 Uiso 1 1 calc R U
C23 C -0.4032(4) 0.0212(4) 0.3647(3) 0.0502(16) Uani 1 1 d . .
H061 H -0.4175 0.0425 0.3189 0.060 Uiso 1 1 calc R U
C61 C 0.2152(5) 0.8312(5) 0.1283(4) 0.0576(18) Uani 1 1 d . .
H063 H 0.1752 0.8003 0.1165 0.069 Uiso 1 1 calc R U
C59 C 0.0786(4) 0.8553(4) 0.2406(3) 0.0529(17) Uani 1 1 d . .
H06A H 0.0329 0.8784 0.2106 0.063 Uiso 1 1 calc R U
H06B H 0.0627 0.8946 0.2757 0.063 Uiso 1 1 calc R U
C63 C 0.3376(5) 0.9195(4) 0.1556(3) 0.0499(16) Uani 1 1 d . .
H066 H 0.3790 0.9511 0.1653 0.060 Uiso 1 1 calc R U
C12 C 0.3027(5) 0.0095(5) 0.3535(4) 0.0608(18) Uani 1 1 d . .
H067 H 0.2477 -0.0005 0.3945 0.073 Uiso 1 1 calc R U
C3 C -0.1992(4) 0.7184(4) 0.2520(3) 0.0469(15) Uani 1 1 d . .
C53 C 0.1417(4) 0.5772(5) 0.4502(4) 0.0545(17) Uani 1 1 d . .
H069 H 0.1581 0.6198 0.4697 0.065 Uiso 1 1 calc R U
C41 C 0.1114(4) -0.0681(5) 0.6749(3) 0.0514(17) Uani 1 1 d . .
C50 C 0.7023(5) 0.8257(5) -0.0848(4) 0.0552(17) Uani 1 1 d . .
H071 H 0.6579 0.7973 -0.0942 0.066 Uiso 1 1 calc R U
C2 C -0.1122(4) 0.6677(4) 0.2195(3) 0.0466(15) Uani 1 1 d . .
H072 H -0.0951 0.6037 0.2425 0.056 Uiso 1 1 calc R U
C16 C -0.2770(5) 0.3260(5) 0.1523(3) 0.0556(17) Uani 1 1 d . .
H074 H -0.3075 0.2903 0.1362 0.067 Uiso 1 1 calc R U
C17 C -0.1831(5) 0.3458(5) 0.1138(3) 0.0570(18) Uani 1 1 d . .
H075 H -0.1518 0.3227 0.0716 0.068 Uiso 1 1 calc R U
C39 C 0.1542(4) 0.0904(4) 0.6484(3) 0.0474(16) Uani 1 1 d . .
H076 H 0.1796 0.1331 0.6619 0.057 Uiso 1 1 calc R U
C38 C 0.5625(5) 0.4458(5) -0.3704(4) 0.070(2) Uani 1 1 d . .
H077 H 0.5283 0.4064 -0.3798 0.084 Uiso 1 1 calc R U
C42 C 0.0776(5) -0.0343(5) 0.6132(4) 0.067(2) Uani 1 1 d . .
H078 H 0.0492 -0.0745 0.5996 0.081 Uiso 1 1 calc R U
C1 C -0.0517(4) 0.7136(4) 0.1527(3) 0.0483(16) Uani 1 1 d . .
C9 C 0.4619(4) 0.0400(5) 0.2292(3) 0.0478(16) Uani 1 1 d . .
C45 C -0.0021(4) -0.1826(4) 0.7717(4) 0.0581(18) Uani 1 1 d . .
H08A H -0.0476 -0.1543 0.7419 0.070 Uiso 1 1 calc R U
H08B H -0.0078 -0.2508 0.7912 0.070 Uiso 1 1 calc R U
C5 C -0.1618(5) 0.8565(5) 0.1508(4) 0.072(2) Uani 1 1 d . .
H082 H -0.1784 0.9205 0.1278 0.087 Uiso 1 1 calc R U
C48 C 0.8334(5) 0.9040(4) -0.0574(4) 0.0548(17) Uani 1 1 d . .
H083 H 0.8770 0.9305 -0.0456 0.066 Uiso 1 1 calc R U
C6 C -0.0755(5) 0.8075(5) 0.1181(4) 0.0611(18) Uani 1 1 d . .
H084 H -0.0340 0.8377 0.0730 0.073 Uiso 1 1 calc R U
C10 C 0.4511(5) -0.0512(5) 0.2768(4) 0.0608(19) Uani 1 1 d . .
H085 H 0.4983 -0.1024 0.2665 0.073 Uiso 1 1 calc R U
C11 C 0.3717(6) -0.0673(5) 0.3391(4) 0.0651(19) Uani 1 1 d . .
H086 H 0.3648 -0.1287 0.3707 0.078 Uiso 1 1 calc R U
C4 C -0.2245(5) 0.8125(5) 0.2173(3) 0.0598(18) Uani 1 1 d . .
H088 H -0.2833 0.8462 0.2385 0.072 Uiso 1 1 calc R U
C43 C 0.0850(5) 0.0579(5) 0.5716(4) 0.070(2) Uani 1 1 d . .
H089 H 0.0629 0.0777 0.5291 0.083 Uiso 1 1 calc R U
O11 O 0.5715(5) -0.0250(7) 0.1183(4) 0.190(4) Uani 1 1 d . .
OW5 O 0.05766(18) 0.39967(16) 0.23426(15) 0.116(2) Uani 1 1 d G .
H00A H 0.1143 0.3725 0.2375 0.175 Uiso 1 1 d G U
H00B H 0.0616 0.4572 0.2075 0.175 Uiso 1 1 d G U
OW7 O -0.0318(2) 0.2338(2) 0.45533(18) 0.135(2) Uani 1 1 d G .
H00C H -0.0779 0.1995 0.4682 0.203 Uiso 1 1 d G U
H00D H -0.0408 0.2833 0.4206 0.203 Uiso 1 1 d G U
OW1 O 0.37902(17) 0.3972(2) 0.15055(18) 0.151(3) Uani 1 1 d G .
H00E H 0.3350 0.4451 0.1539 0.226 Uiso 1 1 d G U
H00F H 0.4334 0.4130 0.1473 0.226 Uiso 1 1 d G U
OW8 O -0.5294(2) 0.7283(3) 0.4633(2) 0.147(3) Uani 1 1 d G .
H00G H -0.5637 0.7830 0.4593 0.221 Uiso 1 1 d G U
H00H H -0.5666 0.6846 0.4778 0.221 Uiso 1 1 d G U
OW2 O 0.32663(17) 0.5933(2) 0.09383(17) 0.149(3) Uani 1 1 d G .
H00I H 0.3488 0.5401 0.0822 0.223 Uiso 1 1 d G U
H00J H 0.2922 0.6280 0.0653 0.223 Uiso 1 1 d G U
OW6 O -0.10884(19) 0.39187(18) 0.35534(15) 0.159(3) Uani 1 1 d G .
H00K H -0.1385 0.4234 0.3878 0.238 Uiso 1 1 d G U
H00L H -0.0661 0.3489 0.3712 0.238 Uiso 1 1 d G U
OW4 O 0.1623(2) 0.8933(2) -0.0680(2) 0.170(3) Uani 1 1 d G .
H00M H 0.1846 0.9082 -0.1154 0.255 Uiso 1 1 d G U
H00N H 0.1800 0.8341 -0.0507 0.255 Uiso 1 1 d G U
OW3 O 0.45206(19) 0.6688(2) -0.0453(2) 0.176(3) Uani 1 1 d G .
H00O H 0.4798 0.6163 -0.0567 0.264 Uiso 1 1 d G U
H00P H 0.4936 0.6959 -0.0389 0.264 Uiso 1 1 d G U
OW9 O -0.6740(2) 0.6096(3) 0.5564(3) 0.272(6) Uani 1 1 d G .
H00Q H -0.6979 0.6403 0.5899 0.407 Uiso 1 1 d G U
H00R H -0.6177 0.5808 0.5591 0.407 Uiso 1 1 d G U

loop_
_atom_site_aniso_label
_atom_site_aniso_U_11
_atom_site_aniso_U_22
_atom_site_aniso_U_33
_atom_site_aniso_U_23
_atom_site_aniso_U_13
_atom_site_aniso_U_12
Ag1 0.0447(3) 0.0566(3) 0.0717(4) -0.0026(3) 0.0000(3) -0.0101(2)
Ag3 0.0651(4) 0.0461(3) 0.0645(4) 0.0031(3) -0.0067(3) -0.0097(3)
Ag2 0.0612(3) 0.0451(3) 0.0560(3) -0.0010(2) -0.0088(3) -0.0075(2)
Ag4 0.0507(3) 0.0739(4) 0.0672(4) 0.0031(3) 0.0011(3) -0.0045(3)
S1 0.0522(10) 0.0639(11) 0.0551(10) -0.0264(9) -0.0151(9) 0.0000(9)
S3 0.0545(11) 0.0576(11) 0.0519(10) -0.0180(9) -0.0173(9) 0.0064(8)
S2 0.0630(12) 0.0612(12) 0.0543(11) -0.0216(9) -0.0076(9) -0.0111(9)
S4 0.0502(11) 0.0868(15) 0.0557(11) -0.0316(11) -0.0106(9) 0.0025(10)
N6 0.037(3) 0.051(3) 0.049(3) -0.002(3) -0.009(3) -0.007(2)
C27 0.042(4) 0.052(4) 0.055(4) -0.012(3) -0.013(3) -0.006(3)
O7 0.083(3) 0.073(3) 0.065(3) -0.037(3) -0.030(3) 0.007(3)
C24 0.055(4) 0.054(4) 0.052(4) -0.010(3) -0.018(3) -0.019(3)
N2 0.042(3) 0.042(3) 0.053(3) -0.004(3) -0.008(3) -0.006(2)
O6 0.135(5) 0.057(3) 0.092(4) -0.023(3) 0.018(3) -0.035(3)
N1 0.045(3) 0.043(3) 0.041(3) -0.002(2) -0.012(3) -0.009(2)
C52 0.064(5) 0.063(5) 0.042(4) -0.009(4) -0.011(3) -0.007(4)
O3 0.079(4) 0.106(4) 0.077(3) -0.042(3) -0.036(3) 0.035(3)
C26 0.043(4) 0.051(4) 0.062(4) -0.009(4) -0.018(3) -0.013(3)
O5 0.058(3) 0.128(5) 0.090(4) -0.029(3) -0.010(3) -0.021(3)
N8 0.045(3) 0.059(4) 0.053(4) 0.002(3) -0.009(3) -0.009(3)
N4 0.041(3) 0.046(3) 0.036(3) -0.008(3) -0.008(2) -0.005(2)
N7 0.053(3) 0.050(3) 0.048(3) -0.005(3) -0.009(3) -0.013(3)
C8 0.055(4) 0.045(4) 0.037(3) -0.012(3) -0.015(3) -0.006(3)
C7 0.052(4) 0.043(4) 0.038(3) -0.013(3) -0.016(3) -0.004(3)
C32 0.062(4) 0.040(4) 0.058(4) -0.004(3) -0.010(3) -0.005(3)
C49 0.061(5) 0.060(5) 0.044(4) -0.009(3) -0.009(4) -0.001(4)
C36 0.033(3) 0.056(4) 0.053(4) -0.020(4) 0.002(3) -0.002(3)
C56 0.055(4) 0.047(4) 0.074(5) -0.013(4) -0.018(4) -0.018(3)
C55 0.053(4) 0.049(4) 0.055(4) -0.005(3) -0.025(3) -0.007(3)
C28 0.045(4) 0.034(3) 0.047(4) 0.002(3) -0.012(3) -0.005(3)
N3 0.047(3) 0.046(3) 0.046(3) -0.011(3) 0.000(3) -0.003(3)
N5 0.054(3) 0.044(3) 0.054(3) -0.006(3) -0.005(3) -0.014(3)
C54 0.035(3) 0.044(4) 0.041(4) -0.012(3) -0.002(3) -0.002(3)
C20 0.048(4) 0.041(4) 0.050(4) -0.015(3) -0.008(3) -0.011(3)
C34 0.046(4) 0.040(4) 0.052(4) -0.011(3) 0.009(3) 0.002(3)
C21 0.027(3) 0.051(4) 0.044(4) -0.016(3) -0.001(3) -0.005(3)
O12 0.104(5) 0.205(8) 0.074(4) 0.028(5) 0.023(4) 0.039(5)
C19 0.041(4) 0.054(4) 0.054(4) -0.006(3) -0.010(3) -0.008(3)
O1 0.061(3) 0.073(3) 0.102(4) -0.056(3) -0.027(3) 0.004(2)
C22 0.067(4) 0.047(4) 0.040(4) -0.009(3) -0.021(3) -0.001(3)
C60 0.046(4) 0.032(3) 0.044(4) -0.004(3) -0.007(3) -0.006(3)
O4 0.079(3) 0.092(4) 0.041(3) -0.023(3) -0.012(2) -0.018(3)
O8 0.116(4) 0.062(3) 0.064(3) -0.014(3) -0.026(3) 0.034(3)
C35 0.041(4) 0.053(4) 0.041(4) -0.010(3) -0.002(3) 0.004(3)
O10 0.066(4) 0.238(8) 0.081(4) -0.059(5) -0.005(3) -0.046(4)
C47 0.043(4) 0.042(4) 0.049(4) -0.005(3) -0.014(3) 0.002(3)
C40 0.036(4) 0.060(4) 0.046(4) -0.004(3) -0.011(3) -0.006(3)
C51 0.057(5) 0.053(4) 0.051(4) -0.012(3) -0.009(4) -0.003(3)
O9 0.046(3) 0.093(4) 0.132(5) -0.040(4) -0.010(3) -0.003(3)
C46 0.045(4) 0.056(4) 0.064(4) -0.010(4) -0.013(3) -0.008(3)
C18 0.036(4) 0.049(4) 0.058(4) 0.000(3) -0.008(3) 0.000(3)
C15 0.038(4) 0.039(4) 0.039(4) -0.001(3) -0.009(3) 0.006(3)
C64 0.061(4) 0.038(4) 0.037(3) -0.009(3) -0.012(3) -0.005(3)
C14 0.049(4) 0.050(4) 0.047(4) -0.017(3) -0.002(3) -0.005(3)
C25 0.059(4) 0.057(4) 0.036(3) -0.012(3) -0.014(3) -0.005(3)
C13 0.059(5) 0.045(4) 0.062(4) -0.020(3) -0.017(4) -0.010(3)
C62 0.077(5) 0.065(5) 0.052(4) -0.029(4) 0.002(4) -0.009(4)
C57 0.054(4) 0.049(4) 0.053(4) -0.010(3) -0.013(3) -0.013(3)
C37 0.093(6) 0.057(5) 0.051(4) -0.005(4) -0.024(4) -0.016(4)
C33 0.054(4) 0.046(4) 0.065(4) -0.014(3) 0.011(3) 0.002(3)
C58 0.045(4) 0.038(4) 0.060(4) -0.007(3) -0.009(3) -0.005(3)
O2 0.093(4) 0.087(4) 0.080(4) -0.031(3) 0.017(3) -0.032(3)
C30 0.056(4) 0.058(4) 0.063(4) -0.021(4) -0.009(4) -0.017(4)
C31 0.046(4) 0.049(4) 0.053(4) -0.004(3) -0.008(3) -0.009(3)
C44 0.055(4) 0.043(4) 0.067(5) -0.004(3) -0.002(4) 0.004(3)
C29 0.040(4) 0.072(5) 0.069(5) -0.030(4) -0.001(3) -0.021(3)
C23 0.056(4) 0.050(4) 0.044(4) 0.002(3) -0.024(3) -0.008(3)
C61 0.056(4) 0.057(4) 0.062(5) -0.016(4) -0.011(4) -0.020(3)
C59 0.050(4) 0.047(4) 0.056(4) -0.013(3) -0.011(3) 0.000(3)
C63 0.056(4) 0.048(4) 0.043(4) 0.001(3) -0.018(3) -0.015(3)
C12 0.069(5) 0.064(5) 0.055(4) -0.023(4) -0.014(4) -0.014(4)
C3 0.055(4) 0.047(4) 0.039(4) -0.017(3) -0.010(3) -0.003(3)
C53 0.062(4) 0.047(4) 0.054(4) -0.019(3) -0.013(3) -0.002(3)
C41 0.039(4) 0.052(4) 0.048(4) -0.006(3) -0.001(3) -0.002(3)
C50 0.057(5) 0.049(4) 0.055(4) -0.004(4) -0.019(4) -0.008(3)
C2 0.063(4) 0.039(4) 0.046(4) -0.015(3) -0.024(3) -0.004(3)
C16 0.052(4) 0.057(4) 0.055(4) -0.012(3) -0.011(4) -0.012(3)
C17 0.056(5) 0.066(5) 0.043(4) -0.015(3) -0.010(3) -0.002(4)
C39 0.034(3) 0.051(4) 0.051(4) -0.013(3) -0.003(3) -0.009(3)
C38 0.093(6) 0.062(5) 0.063(5) -0.015(4) -0.019(4) -0.031(4)
C42 0.086(5) 0.047(4) 0.076(5) -0.005(4) -0.031(4) -0.025(4)
C1 0.050(4) 0.052(4) 0.048(4) -0.021(3) -0.015(3) -0.002(3)
C9 0.053(4) 0.054(4) 0.047(4) -0.021(3) -0.023(3) -0.001(3)
C45 0.054(4) 0.043(4) 0.062(4) -0.001(3) -0.006(3) -0.010(3)
C5 0.087(6) 0.051(4) 0.058(5) -0.006(4) -0.020(4) 0.021(4)
C48 0.055(4) 0.050(4) 0.054(4) -0.002(3) -0.016(4) -0.012(3)
C6 0.077(5) 0.052(4) 0.046(4) -0.007(3) -0.011(4) -0.009(4)
C10 0.074(5) 0.057(5) 0.065(5) -0.032(4) -0.037(4) 0.017(4)
C11 0.091(6) 0.050(4) 0.053(4) -0.016(4) -0.015(4) -0.009(4)
C4 0.064(5) 0.059(5) 0.046(4) -0.018(4) -0.013(4) 0.016(4)
C43 0.086(6) 0.065(5) 0.057(4) -0.002(4) -0.027(4) -0.017(4)
O11 0.166(7) 0.278(10) 0.164(7) -0.185(7) 0.080(5) -0.117(7)
OW5 0.117(5) 0.077(4) 0.171(6) -0.033(4) -0.078(5) 0.017(3)
OW7 0.134(6) 0.116(5) 0.143(6) -0.026(5) -0.027(5) -0.018(4)
OW1 0.144(6) 0.139(6) 0.146(6) -0.026(5) -0.037(5) 0.008(5)
OW8 0.164(7) 0.119(6) 0.164(7) -0.039(5) -0.041(5) -0.033(5)
OW2 0.095(5) 0.109(5) 0.249(9) -0.050(6) -0.064(5) 0.001(4)
OW6 0.203(8) 0.140(6) 0.145(6) -0.028(5) -0.092(6) 0.012(6)
OW4 0.124(6) 0.112(6) 0.210(8) 0.008(5) -0.016(5) -0.002(4)
OW3 0.152(7) 0.137(7) 0.207(8) -0.044(6) -0.021(6) 0.002(5)
OW9 0.368(15) 0.257(12) 0.189(9) -0.038(8) -0.021(10) -0.160(11)

loop_
_atom_type_symbol
_atom_type_description
_atom_type_scat_dispersion_real
_atom_type_scat_dispersion_imag
_atom_type_scat_source
C C 0.0033 0.0016 'International Tables Vol C Tables 4.2.6.8 and 6.1.1.4'
H H 0.0000 0.0000 'International Tables Vol C Tables 4.2.6.8 and 6.1.1.4'
N N 0.0061 0.0033 'International Tables Vol C Tables 4.2.6.8 and 6.1.1.4'
O O 0.0106 0.0060 'International Tables Vol C Tables 4.2.6.8 and 6.1.1.4'
S S 0.1246 0.1234 'International Tables Vol C Tables 4.2.6.8 and 6.1.1.4'
Ag Ag -0.8971 1.1015 'International Tables Vol C Tables 4.2.6.8 and 6.1.1.4'

loop_
_geom_angle_atom_site_label_1
_geom_angle_atom_site_label_2
_geom_angle_atom_site_label_3
_geom_angle
_geom_angle_site_symmetry_1
_geom_angle_site_symmetry_3
N1 Ag1 N2 164.7(2) . .
N1 Ag1 Ag1 100.52(12) . 2_565
N2 Ag1 Ag1 84.98(12) . 2_565
N6 Ag3 N5 171.80(19) . .
N6 Ag3 Ag2 89.22(13) . 2_665
N5 Ag3 Ag2 96.64(14) . 2_665
N3 Ag2 N4 166.96(18) . .
N3 Ag2 Ag3 97.78(14) . 2_665
N4 Ag2 Ag3 90.44(12) . 2_665
N8 Ag4 N7 171.81(19) . .
N8 Ag4 Ag4 97.34(14) . 2_675
N7 Ag4 Ag4 90.70(14) . 2_675
O3 S1 O1 115.1(3) . .
O3 S1 O2 110.3(3) . .
O1 S1 O2 112.2(3) . .
O3 S1 C1 106.1(3) . .
O1 S1 C1 105.9(3) . .
O2 S1 C1 106.7(3) . .
O7 S3 O9 112.3(3) . .
O7 S3 O8 113.3(3) . .
O9 S3 O8 113.0(3) . .
O7 S3 C7 105.5(3) . .
O9 S3 C7 106.2(3) . .
O8 S3 C7 105.6(3) . .
O5 S2 O6 113.9(4) . .
O5 S2 O4 111.8(3) . .
O6 S2 O4 113.0(3) . .
O5 S2 C3 106.2(3) . .
O6 S2 C3 106.2(3) . .
O4 S2 C3 104.9(3) . .
O10 S4 O12 115.3(5) . .
O10 S4 O11 113.3(5) . .
O12 S4 O11 108.7(6) . .
O10 S4 C9 108.1(3) . .
O12 S4 C9 105.7(3) . .
O11 S4 C9 105.0(3) . .
C52 N6 C56 116.4(5) . .
C52 N6 Ag3 123.1(4) . .
C56 N6 Ag3 120.4(5) . .
C26 C27 C28 119.6(6) . .
C26 C27 H002 120.2 . .
C28 C27 H002 120.2 . .
N4 C24 C23 121.7(6) . 1_664
N4 C24 H004 119.1 . .
C23 C24 H004 119.1 1_664 .
C26 N2 C30 117.2(5) . .
C26 N2 Ag1 118.6(4) . .
C30 N2 Ag1 124.1(5) . .
C17 N1 C13 115.7(5) . .
C17 N1 Ag1 120.2(4) . .
C13 N1 Ag1 124.0(4) . .
N6 C52 C53 123.1(6) . .
N6 C52 H008 118.5 . .
C53 C52 H008 118.5 . .
N2 C26 C27 123.7(6) . .
N2 C26 H010 118.2 . .
C27 C26 H010 118.2 . .
C50 N8 C49 116.4(6) . .
C50 N8 Ag4 121.4(5) . .
C49 N8 Ag4 122.1(5) . .
C25 N4 C24 117.9(5) . .
C25 N4 Ag2 120.6(4) . .
C24 N4 Ag2 121.5(4) . .
C63 N7 C62 116.7(6) . .
C63 N7 Ag4 121.5(4) . .
C62 N7 Ag4 121.8(5) . .
C9 C8 C7 119.6(6) . .
C9 C8 H015 120.2 . .
C7 C8 H015 120.2 . .
C8 C7 C12 119.9(6) . .
C8 C7 S3 121.3(5) . .
C12 C7 S3 118.8(5) . .
C31 C32 C33 113.3(5) . .
C31 C32 H01A 108.9 . .
C33 C32 H01A 108.9 . .
C31 C32 H01B 108.9 . .
C33 C32 H01B 108.9 . .
H01A C32 H01B 107.7 . .
N8 C49 C48 123.1(7) . .
N8 C49 H018 118.5 . .
C48 C49 H018 118.5 . .
N3 C36 C35 123.0(6) . .
N3 C36 H019 118.5 . .
C35 C36 H019 118.5 . .
N6 C56 C55 123.1(6) . .
N6 C56 H020 118.5 . .
C55 C56 H020 118.5 . .
C54 C55 C56 120.7(6) . .
C54 C55 H021 119.6 . .
C56 C55 H021 119.6 . .
C29 C28 C27 116.5(6) . .
C29 C28 C31 121.2(6) . .
C27 C28 C31 122.3(6) . .
C36 N3 C37 116.7(5) . .
C36 N3 Ag2 122.7(4) . .
C37 N3 Ag2 120.6(4) . .
C43 N5 C39 116.3(5) . .
C43 N5 Ag3 122.3(5) . .
C39 N5 Ag3 121.4(4) . .
C53 C54 C55 115.6(6) . .
C53 C54 C57 119.9(6) . .
C55 C54 C57 124.5(5) . .
C21 C20 C19 117.6(5) . .
C21 C20 H02A 107.9 . .
C19 C20 H02A 107.9 . .
C21 C20 H02B 107.9 . .
C19 C20 H02B 107.9 . .
H02A C20 H02B 107.2 . .
C35 C34 C38 116.4(6) . .
C35 C34 C33 121.9(6) . .
C38 C34 C33 121.6(7) . .
C22 C21 C23 116.6(6) . .
C22 C21 C20 120.6(6) . .
C23 C21 C20 122.8(5) . .
C18 C19 C20 112.9(5) . .
C18 C19 H03A 109.0 . .
C20 C19 H03A 109.0 . .
C18 C19 H03B 109.0 . .
C20 C19 H03B 109.0 . .
H03A C19 H03B 107.8 . .
C21 C22 C25 120.0(6) . 1_446
C21 C22 H032 120.0 . .
C25 C22 H032 120.0 1_446 .
C64 C60 C61 115.6(5) . .
C64 C60 C59 123.5(6) . .
C61 C60 C59 120.9(6) . .
C36 C35 C34 120.5(6) . .
C36 C35 H036 119.7 . .
C34 C35 H036 119.7 . .
C48 C47 C51 116.7(6) 1_446 1_446
C48 C47 C46 120.6(6) 1_446 .
C51 C47 C46 122.7(6) 1_446 .
C41 C40 C39 120.8(6) . .
C41 C40 H039 119.6 . .
C39 C40 H039 119.6 . .
C47 C51 C50 119.6(6) 1_664 .
C47 C51 H040 120.2 1_664 .
C50 C51 H040 120.2 . .
C45 C46 C47 116.2(5) . .
C45 C46 H04C 108.2 . .
C47 C46 H04C 108.2 . .
C45 C46 H04D 108.2 . .
C47 C46 H04D 108.2 . .
H04C C46 H04D 107.4 . .
C15 C18 C19 113.5(5) . .
C15 C18 H04A 108.9 . .
C19 C18 H04A 108.9 . .
C15 C18 H04B 108.9 . .
C19 C18 H04B 108.9 . .
H04A C18 H04B 107.7 . .
C14 C15 C16 115.8(6) . .
C14 C15 C18 123.1(6) . .
C16 C15 C18 121.0(6) . .
C60 C64 C63 120.8(6) . .
C60 C64 H045 119.6 . .
C63 C64 H045 119.6 . .
C13 C14 C15 121.0(6) . .
C13 C14 H046 119.5 . .
C15 C14 H046 119.5 . .
N4 C25 C22 122.8(6) . 1_664
N4 C25 H047 118.6 . .
C22 C25 H047 118.6 1_664 .
N1 C13 C14 123.7(6) . .
N1 C13 H048 118.2 . .
C14 C13 H048 118.2 . .
N7 C62 C61 123.9(6) . .
N7 C62 H049 118.0 . .
C61 C62 H049 118.0 . .
C58 C57 C54 115.5(5) . .
C58 C57 H05E 108.4 . .
C54 C57 H05E 108.4 . .
C58 C57 H05F 108.4 . .
C54 C57 H05F 108.4 . .
H05E C57 H05F 107.5 . .
N3 C37 C38 123.2(6) . .
N3 C37 H051 118.4 . .
C38 C37 H051 118.4 . .
C34 C33 C32 112.2(5) . .
C34 C33 H05A 109.2 . .
C32 C33 H05A 109.2 . .
C34 C33 H05B 109.2 . .
C32 C33 H05B 109.2 . .
H05A C33 H05B 107.9 . .
C57 C58 C59 112.6(5) . .
C57 C58 H05G 109.1 . .
C59 C58 H05G 109.1 . .
C57 C58 H05H 109.1 . .
C59 C58 H05H 109.1 . .
H05G C58 H05H 107.8 . .
N2 C30 C29 122.0(6) . .
N2 C30 H055 119.0 . .
C29 C30 H055 119.0 . .
C32 C31 C28 117.5(5) . .
C32 C31 H05C 107.9 . .
C28 C31 H05C 107.9 . .
C32 C31 H05D 107.9 . .
C28 C31 H05D 107.9 . .
H05C C31 H05D 107.2 . .
C41 C44 C45 113.0(5) . .
C41 C44 H05I 109.0 . .
C45 C44 H05I 109.0 . .
C41 C44 H05J 109.0 . .
C45 C44 H05J 109.0 . .
H05I C44 H05J 107.8 . .
C30 C29 C28 121.1(6) . .
C30 C29 H060 119.5 . .
C28 C29 H060 119.5 . .
C24 C23 C21 120.8(6) 1_446 .
C24 C23 H061 119.6 1_446 .
C21 C23 H061 119.6 . .
C62 C61 C60 120.2(6) . .
C62 C61 H063 119.9 . .
C60 C61 H063 119.9 . .
C60 C59 C58 112.6(5) . .
C60 C59 H06A 109.1 . .
C58 C59 H06A 109.1 . .
C60 C59 H06B 109.1 . .
C58 C59 H06B 109.1 . .
H06A C59 H06B 107.8 . .
N7 C63 C64 122.7(6) . .
N7 C63 H066 118.7 . .
C64 C63 H066 118.7 . .
C11 C12 C7 120.8(6) . .
C11 C12 H067 119.6 . .
C7 C12 H067 119.6 . .
C4 C3 C2 120.2(6) . .
C4 C3 S2 119.6(5) . .
C2 C3 S2 120.1(5) . .
C54 C53 C52 121.0(6) . .
C54 C53 H069 119.5 . .
C52 C53 H069 119.5 . .
C42 C41 C40 116.2(6) . .
C42 C41 C44 120.7(6) . .
C40 C41 C44 123.0(6) . .
N8 C50 C51 123.6(6) . .
N8 C50 H071 118.2 . .
C51 C50 H071 118.2 . .
C1 C2 C3 119.0(6) . .
C1 C2 H072 120.5 . .
C3 C2 H072 120.5 . .
C17 C16 C15 119.8(6) . .
C17 C16 H074 120.1 . .
C15 C16 H074 120.1 . .
N1 C17 C16 124.0(6) . .
N1 C17 H075 118.0 . .
C16 C17 H075 118.0 . .
N5 C39 C40 121.8(6) . .
N5 C39 H076 119.1 . .
C40 C39 H076 119.1 . .
C37 C38 C34 120.1(6) . .
C37 C38 H077 119.9 . .
C34 C38 H077 119.9 . .
C43 C42 C41 120.4(7) . .
C43 C42 H078 119.8 . .
C41 C42 H078 119.8 . .
C6 C1 C2 121.4(6) . .
C6 C1 S1 119.1(5) . .
C2 C1 S1 119.3(5) . .
C8 C9 C10 120.0(6) . .
C8 C9 S4 121.1(5) . .
C10 C9 S4 118.9(5) . .
C46 C45 C44 112.2(5) . .
C46 C45 H08A 109.2 . .
C44 C45 H08A 109.2 . .
C46 C45 H08B 109.2 . .
C44 C45 H08B 109.2 . .
H08A C45 H08B 107.9 . .
C6 C5 C4 121.3(6) . .
C6 C5 H082 119.4 . .
C4 C5 H082 119.4 . .
C49 C48 C47 120.6(6) . 1_664
C49 C48 H083 119.7 . .
C47 C48 H083 119.7 1_664 .
C1 C6 C5 118.9(6) . .
C1 C6 H084 120.6 . .
C5 C6 H084 120.6 . .
C11 C10 C9 121.2(6) . .
C11 C10 H085 119.4 . .
C9 C10 H085 119.4 . .
C10 C11 C12 118.6(6) . .
C10 C11 H086 120.7 . .
C12 C11 H086 120.7 . .
C3 C4 C5 119.3(6) . .
C3 C4 H088 120.3 . .
C5 C4 H088 120.3 . .
N5 C43 C42 124.4(7) . .
N5 C43 H089 117.8 . .
C42 C43 H089 117.8 . .
H00A OW5 H00B 109.5 . .
H00C OW7 H00D 109.5 . .
H00E OW1 H00F 109.5 . .
H00G OW8 H00H 109.5 . .
H00I OW2 H00J 109.5 . .
H00K OW6 H00L 109.5 . .
H00M OW4 H00N 109.5 . .
H00O OW3 H00P 109.5 . .
H00Q OW9 H00R 109.5 . .

loop_
_geom_bond_atom_site_label_1
_geom_bond_atom_site_label_2
_geom_bond_distance
_geom_bond_site_symmetry_2
Ag1 N1 2.146(5) .
Ag1 N2 2.151(5) .
Ag1 Ag1 3.2116(10) 2_565
Ag3 N6 2.133(5) .
Ag3 N5 2.143(5) .
Ag3 Ag2 3.2367(8) 2_665
Ag2 N3 2.153(5) .
Ag2 N4 2.161(5) .
Ag2 Ag3 3.2367(8) 2_665
Ag4 N8 2.124(5) .
Ag4 N7 2.130(5) .
Ag4 Ag4 3.1621(12) 2_675
S1 O3 1.421(5) .
S1 O1 1.426(4) .
S1 O2 1.466(5) .
S1 C1 1.792(6) .
S3 O7 1.436(4) .
S3 O9 1.441(5) .
S3 O8 1.446(5) .
S3 C7 1.776(6) .
S2 O5 1.427(5) .
S2 O6 1.434(5) .
S2 O4 1.436(4) .
S2 C3 1.772(6) .
S4 O10 1.371(5) .
S4 O12 1.392(6) .
S4 O11 1.425(7) .
S4 C9 1.782(6) .
N6 C52 1.329(8) .
N6 C56 1.333(8) .
C27 C26 1.371(8) .
C27 C28 1.390(8) .
C27 H002 0.9300 .
C24 N4 1.331(7) .
C24 C23 1.377(8) 1_664
C24 H004 0.9300 .
N2 C26 1.327(7) .
N2 C30 1.349(7) .
N1 C17 1.329(7) .
N1 C13 1.335(7) .
C52 C53 1.377(8) .
C52 H008 0.9300 .
C26 H010 0.9300 .
N8 C50 1.336(8) .
N8 C49 1.349(8) .
N4 C25 1.320(7) .
N7 C63 1.321(7) .
N7 C62 1.324(8) .
C8 C9 1.368(8) .
C8 C7 1.385(7) .
C8 H015 0.9300 .
C7 C12 1.388(8) .
C32 C31 1.493(8) .
C32 C33 1.531(8) .
C32 H01A 0.9700 .
C32 H01B 0.9700 .
C49 C48 1.370(8) .
C49 H018 0.9300 .
C36 N3 1.329(7) .
C36 C35 1.368(8) .
C36 H019 0.9300 .
C56 C55 1.380(8) .
C56 H020 0.9300 .
C55 C54 1.375(8) .
C55 H021 0.9300 .
C28 C29 1.377(8) .
C28 C31 1.509(8) .
N3 C37 1.351(8) .
N5 C43 1.327(8) .
N5 C39 1.341(7) .
C54 C53 1.374(8) .
C54 C57 1.505(8) .
C20 C21 1.515(8) .
C20 C19 1.519(8) .
C20 H02A 0.9700 .
C20 H02B 0.9700 .
C34 C35 1.380(8) .
C34 C38 1.384(9) .
C34 C33 1.513(8) .
C21 C22 1.360(7) .
C21 C23 1.379(8) .
C19 C18 1.512(8) .
C19 H03A 0.9700 .
C19 H03B 0.9700 .
C22 C25 1.388(8) 1_446
C22 H032 0.9300 .
C60 C64 1.376(8) .
C60 C61 1.377(8) .
C60 C59 1.489(8) .
C35 H036 0.9300 .
C47 C48 1.382(8) 1_446
C47 C51 1.383(8) 1_446
C47 C46 1.506(8) .
C40 C41 1.376(8) .
C40 C39 1.387(8) .
C40 H039 0.9300 .
C51 C47 1.383(8) 1_664
C51 C50 1.388(8) .
C51 H040 0.9300 .
C46 C45 1.490(8) .
C46 H04C 0.9700 .
C46 H04D 0.9700 .
C18 C15 1.508(7) .
C18 H04A 0.9700 .
C18 H04B 0.9700 .
C15 C14 1.377(8) .
C15 C16 1.380(8) .
C64 C63 1.381(8) .
C64 H045 0.9300 .
C14 C13 1.352(8) .
C14 H046 0.9300 .
C25 C22 1.388(8) 1_664
C25 H047 0.9300 .
C13 H048 0.9300 .
C62 C61 1.365(8) .
C62 H049 0.9300 .
C57 C58 1.499(8) .
C57 H05E 0.9700 .
C57 H05F 0.9700 .
C37 C38 1.359(9) .
C37 H051 0.9300 .
C33 H05A 0.9700 .
C33 H05B 0.9700 .
C58 C59 1.528(7) .
C58 H05G 0.9700 .
C58 H05H 0.9700 .
C30 C29 1.368(8) .
C30 H055 0.9300 .
C31 H05C 0.9700 .
C31 H05D 0.9700 .
C44 C41 1.497(8) .
C44 C45 1.520(8) .
C44 H05I 0.9700 .
C44 H05J 0.9700 .
C29 H060 0.9300 .
C23 C24 1.377(8) 1_446
C23 H061 0.9300 .
C61 H063 0.9300 .
C59 H06A 0.9700 .
C59 H06B 0.9700 .
C63 H066 0.9300 .
C12 C11 1.377(9) .
C12 H067 0.9300 .
C3 C4 1.374(8) .
C3 C2 1.389(8) .
C53 H069 0.9300 .
C41 C42 1.365(8) .
C50 H071 0.9300 .
C2 C1 1.378(8) .
C2 H072 0.9300 .
C16 C17 1.372(8) .
C16 H074 0.9300 .
C17 H075 0.9300 .
C39 H076 0.9300 .
C38 H077 0.9300 .
C42 C43 1.357(9) .
C42 H078 0.9300 .
C1 C6 1.366(8) .
C9 C10 1.386(8) .
C45 H08A 0.9700 .
C45 H08B 0.9700 .
C5 C6 1.372(9) .
C5 C4 1.378(8) .
C5 H082 0.9300 .
C48 C47 1.382(8) 1_664
C48 H083 0.9300 .
C6 H084 0.9300 .
C10 C11 1.376(9) .
C10 H085 0.9300 .
C11 H086 0.9300 .
C4 H088 0.9300 .
C43 H089 0.9300 .
OW5 H00A 0.8500 .
OW5 H00B 0.8499 .
OW7 H00C 0.8501 .
OW7 H00D 0.8500 .
OW1 H00E 0.8499 .
OW1 H00F 0.8499 .
OW8 H00G 0.8500 .
OW8 H00H 0.8500 .
OW2 H00I 0.8500 .
OW2 H00J 0.8499 .
OW6 H00K 0.8500 .
OW6 H00L 0.8500 .
OW4 H00M 0.8499 .
OW4 H00N 0.8499 .
OW3 H00O 0.8500 .
OW3 H00P 0.8501 .
OW9 H00Q 0.8499 .
OW9 H00R 0.8500 .
